data_2021319
loop_
_publ_author_name
'Sun, Guanghui'
'Xie, Weilian'
'Xiao, Hong'
'Xu, Guohai'

_publ_section_title
;
 Controlled interpenetration of 4^4^ networks: syntheses and structures of
 two Cu~3~-cluster coordination polymers
;
_journal_coeditor_code JX3020
_journal_issue 11
_journal_name_full 'Acta Crystallographica Section C'
_journal_page_first
;
;
_journal_paper_doi 10.1107/S2053229618014262
_journal_volume 74
_journal_year 2018
_chemical_formula_iupac '[Cu3 (C8 H4 O4)2 (C6 H14 N O3)2]'
_chemical_formula_moiety 'C14 H18 Cu1.50 N O7'
_chemical_formula_sum 'C14 H18 Cu1.5 N O7'
_chemical_formula_weight 407.60
_chemical_name_systematic
Poly[bis(\m~4~-benzene-1,4-dicarboxylato-\k^4^<i>O</i>^1^:<i>O</i>^1'^:<i>O</i>^4^:<i>O</i>^4^)bis{\m~2~-[bis(2-hydroxyethyl)amino]ethanolato-\k^4^<i>N</i>,<i>O</i>,<i>O</i>',<i>O</i>'':\k<i>O</i>}tricopper(II)]
_space_group_crystal_system monoclinic
_space_group_IT_number 14
_space_group_name_Hall '-P 2yn'
_space_group_name_H-M_alt 'P 1 21/n 1'
_symmetry_space_group_name_Hall '-P 2yn'
_symmetry_space_group_name_H-M 'P 1 21/n 1'
_atom_sites_solution_hydrogens mixed
_audit_creation_method 'SHELXL-2018/3 (H\"ubschle, 2018)'
_cell_angle_alpha 90
_cell_angle_beta 107.631(2)
_cell_angle_gamma 90
_cell_formula_units_Z 4
_cell_length_a 11.1485(12)
_cell_length_b 10.8671(12)
_cell_length_c 13.2125(14)
_cell_measurement_reflns_used 3030
_cell_measurement_temperature 293(2)
_cell_measurement_theta_max 26.1
_cell_measurement_theta_min 2.1
_cell_volume 1525.5(3)
_computing_cell_refinement
;
SAINT (Bruker, 1999)
;
_computing_data_collection
;
SMART (Bruker, 1997)
;
_computing_data_reduction
;
SAINT (Bruker, 1999)
;
_computing_molecular_graphics
;
SHELXTL-Plus (Sheldrick, 2008)
;
_computing_publication_material
;
<i>ShelXle</i> (H\"ubschle <i>et al.</i>,  2011)
;
_computing_structure_refinement
;
SHELXL2018 (Sheldrick, 2015)
;
_computing_structure_solution
;
SHELXS97 (Sheldrick, 2008)
;
_diffrn_ambient_temperature 293(2)
_diffrn_measured_fraction_theta_full 0.998
_diffrn_measured_fraction_theta_max 0.995
_diffrn_measurement_device_type 'Bruker SMART APEX CCD'
_diffrn_measurement_method '\w scan'
_diffrn_radiation_type MoK\a
_diffrn_radiation_wavelength 0.71073
_diffrn_reflns_av_R_equivalents 0.0471
_diffrn_reflns_av_unetI/netI 0.0596
_diffrn_reflns_limit_h_max 12
_diffrn_reflns_limit_h_min -13
_diffrn_reflns_limit_k_max 13
_diffrn_reflns_limit_k_min -5
_diffrn_reflns_limit_l_max 15
_diffrn_reflns_limit_l_min -16
_diffrn_reflns_number 8072
_diffrn_reflns_theta_full 25.242
_diffrn_reflns_theta_max 26.121
_diffrn_reflns_theta_min 2.100
_diffrn_source 'fine-focus sealed tube'
_exptl_absorpt_coefficient_mu 2.147
_exptl_absorpt_correction_T_max 0.448
_exptl_absorpt_correction_T_min 0.255
_exptl_absorpt_correction_type multi-scan
_exptl_absorpt_process_details
;
(SADABS; Sheldrick, 1996)
;
_exptl_crystal_colour blue
_exptl_crystal_density_diffrn 1.775
_exptl_crystal_density_method 'not measured'
_exptl_crystal_description block
_exptl_crystal_F_000 834
_exptl_crystal_size_max 0.30
_exptl_crystal_size_mid 0.20
_exptl_crystal_size_min 0.18
_refine_diff_density_max 0.717
_refine_diff_density_min -0.504
_refine_ls_extinction_method none
_refine_ls_goodness_of_fit_ref 1.009
_refine_ls_hydrogen_treatment mixed
_refine_ls_matrix_type full
_refine_ls_number_parameters 220
_refine_ls_number_reflns 3030
_refine_ls_number_restraints 2
_refine_ls_restrained_S_all 1.009
_refine_ls_R_factor_all 0.0696
_refine_ls_R_factor_gt 0.0374
_refine_ls_shift/su_max 0.000
_refine_ls_shift/su_mean 0.000
_refine_ls_structure_factor_coef Fsqd
_refine_ls_weighting_details 'w=1/[\s^2^(Fo^2^)+(0.0476P)^2^+0.5498P] where P=(Fo^2^+2Fc^2^)/3'
_refine_ls_weighting_scheme calc
_refine_ls_wR_factor_gt 0.0840
_refine_ls_wR_factor_ref 0.0976
_reflns_number_gt 2150
_reflns_number_total 3030
_reflns_threshold_expression 'I > 2\s(I)'
_cod_data_source_file jx3020sup1.cif
_cod_data_source_block I
_cod_original_formula_sum 'C14 H18 Cu1.50 N O7'
_cod_database_code 2021319
_shelx_space_group_comment
;
The symmetry employed for this shelxl refinement is uniquely defined
by the following loop, which should always be used as a source of
symmetry information in preference to the above space-group names.
They are only intended as comments.
;

loop_
_space_group_symop_operation_xyz
'x, y, z'
'-x+1/2, y+1/2, -z+1/2'
'-x, -y, -z'
'x-1/2, -y-1/2, z-1/2'

loop_
_atom_site_type_symbol
_atom_site_label
_atom_site_fract_x
_atom_site_fract_y
_atom_site_fract_z
_atom_site_U_iso_or_equiv
_atom_site_adp_type
_atom_site_calc_flag
_atom_site_occupancy
C C1 0.7301(4) 0.4266(4) 1.5533(3) 0.0179(8) Uani d 1
C C2 0.6942(3) 0.3224(4) 1.4765(3) 0.0157(8) Uani d 1
C C3 0.7060(3) 0.3385(4) 1.3745(3) 0.0180(8) Uani d 1
H H3 0.738267 0.411789 1.357245 0.022 Uiso calc 1
C C4 0.6699(4) 0.2467(4) 1.3000(3) 0.0195(9) Uani d 1
H H4 0.678836 0.258221 1.232927 0.023 Uiso calc 1
C C5 0.6202(4) 0.1365(3) 1.3234(3) 0.0157(8) Uani d 1
C C6 0.6120(4) 0.1185(4) 1.4258(3) 0.0176(8) Uani d 1
H H6 0.581913 0.044204 1.443285 0.021 Uiso calc 1
C C7 0.6484(3) 0.2104(4) 1.5016(3) 0.0166(8) Uani d 1
H H7 0.642410 0.197478 1.569507 0.020 Uiso calc 1
C C8 0.5674(3) 0.0445(4) 1.2373(3) 0.0165(8) Uani d 1
C C9 0.4895(4) -0.2713(4) 0.9978(3) 0.0207(9) Uani d 1
H H9A 0.540855 -0.339407 1.034228 0.025 Uiso calc 1
H H9B 0.508921 -0.256254 0.932076 0.025 Uiso calc 1
C C10 0.3514(4) -0.3026(4) 0.9741(3) 0.0222(9) Uani d 1
H H10A 0.300291 -0.240612 0.927832 0.027 Uiso calc 1
H H10B 0.333972 -0.381524 0.938377 0.027 Uiso calc 1
C C11 0.3562(4) -0.4282(3) 1.1314(3) 0.0223(9) Uani d 1
H H11A 0.358936 -0.489897 1.079058 0.027 Uiso calc 1
H H11B 0.291647 -0.452590 1.162777 0.027 Uiso calc 1
C C12 0.4821(4) -0.4262(4) 1.2173(3) 0.0251(10) Uani d 1
H H12A 0.494261 -0.503374 1.255956 0.030 Uiso calc 1
H H12B 0.548966 -0.417897 1.184896 0.030 Uiso calc 1
C C13 0.1856(4) -0.2775(4) 1.0615(3) 0.0203(9) Uani d 1
H H13A 0.133786 -0.349324 1.035505 0.024 Uiso calc 1
H H13B 0.158511 -0.212232 1.009469 0.024 Uiso calc 1
C C14 0.1702(4) -0.2366(3) 1.1671(3) 0.0195(9) Uani d 1
H H14A 0.086781 -0.202328 1.155433 0.023 Uiso calc 1
H H14B 0.179009 -0.307079 1.213832 0.023 Uiso calc 1
N N1 0.3202(3) -0.3075(3) 1.0765(2) 0.0169(7) Uani d 1
O O1 0.8044(2) 0.5057(2) 1.53823(19) 0.0200(6) Uani d 1
O O2 0.6824(3) 0.4316(2) 1.6294(2) 0.0230(7) Uani d 1
O O3 0.5090(3) -0.0453(2) 1.25975(19) 0.0214(6) Uani d 1
O O4 0.5812(3) 0.0659(2) 1.14744(19) 0.0195(6) Uani d 1
O O5 0.5159(2) -0.1644(2) 1.06271(18) 0.0167(6) Uani d 1
O O6 0.4891(3) -0.3273(3) 1.2893(2) 0.0243(6) Uani d 1
O O7 0.2635(3) -0.1458(2) 1.21591(19) 0.0177(6) Uani d 1
Cu Cu1 0.500000 0.000000 1.000000 0.01559(18) Uani d 1
Cu Cu2 0.41651(4) -0.16595(4) 1.16115(3) 0.01665(14) Uani d 1
H H01 0.442(3) -0.354(4) 1.329(3) 0.025 Uiso d 1
H H02 0.237(4) -0.072(2) 1.188(3) 0.025 Uiso d 1

loop_
_atom_site_aniso_label
_atom_site_aniso_U_11
_atom_site_aniso_U_22
_atom_site_aniso_U_33
_atom_site_aniso_U_12
_atom_site_aniso_U_13
_atom_site_aniso_U_23
C1 0.023(2) 0.014(2) 0.0144(19) 0.0006(17) 0.0021(17) 0.0003(16)
C2 0.0166(19) 0.015(2) 0.0153(18) 0.0010(17) 0.0048(15) -0.0001(16)
C3 0.022(2) 0.017(2) 0.0144(18) -0.0024(18) 0.0036(15) -0.0001(17)
C4 0.024(2) 0.022(2) 0.0113(18) -0.0055(18) 0.0042(16) -0.0018(17)
C5 0.020(2) 0.011(2) 0.0138(18) 0.0013(16) 0.0012(15) -0.0010(15)
C6 0.021(2) 0.0130(19) 0.0163(19) -0.0013(17) 0.0020(16) 0.0018(16)
C7 0.022(2) 0.018(2) 0.0096(17) -0.0004(17) 0.0050(15) 0.0004(15)
C8 0.017(2) 0.015(2) 0.0166(19) 0.0037(17) 0.0032(16) 0.0031(16)
C9 0.030(2) 0.018(2) 0.0169(19) -0.0008(19) 0.0116(17) -0.0005(17)
C10 0.034(2) 0.020(2) 0.0128(18) -0.0052(19) 0.0078(17) -0.0040(17)
C11 0.033(2) 0.014(2) 0.024(2) 0.0003(18) 0.0137(19) -0.0018(17)
C12 0.033(3) 0.022(2) 0.022(2) 0.006(2) 0.0116(19) 0.0061(18)
C13 0.021(2) 0.018(2) 0.019(2) -0.0028(18) 0.0036(17) -0.0023(17)
C14 0.023(2) 0.012(2) 0.026(2) -0.0031(17) 0.0107(17) 0.0006(17)
N1 0.0231(18) 0.0156(18) 0.0134(15) -0.0026(14) 0.0076(13) 0.0012(13)
O1 0.0267(15) 0.0156(15) 0.0189(13) -0.0059(13) 0.0087(12) -0.0057(12)
O2 0.0364(17) 0.0182(15) 0.0181(14) -0.0048(13) 0.0138(13) -0.0033(12)
O3 0.0306(16) 0.0186(15) 0.0144(13) -0.0095(13) 0.0062(12) -0.0041(12)
O4 0.0294(16) 0.0176(15) 0.0119(12) -0.0043(12) 0.0068(11) -0.0022(11)
O5 0.0227(15) 0.0119(13) 0.0162(12) -0.0010(12) 0.0068(11) -0.0020(11)
O6 0.0306(17) 0.0224(16) 0.0202(14) -0.0044(14) 0.0082(12) 0.0018(13)
O7 0.0248(15) 0.0131(15) 0.0154(13) -0.0001(12) 0.0063(11) -0.0008(11)
Cu1 0.0235(4) 0.0119(3) 0.0113(3) -0.0013(3) 0.0052(3) -0.0006(3)
Cu2 0.0237(3) 0.0134(2) 0.0135(2) -0.0037(2) 0.00664(19) -0.0022(2)

loop_
_atom_type_symbol
_atom_type_description
_atom_type_scat_dispersion_real
_atom_type_scat_dispersion_imag
_atom_type_scat_source
C C 0.0033 0.0016 'International Tables Vol C Tables 4.2.6.8 and 6.1.1.4'
H H 0.0000 0.0000 'International Tables Vol C Tables 4.2.6.8 and 6.1.1.4'
N N 0.0061 0.0033 'International Tables Vol C Tables 4.2.6.8 and 6.1.1.4'
O O 0.0106 0.0060 'International Tables Vol C Tables 4.2.6.8 and 6.1.1.4'
Cu Cu 0.3201 1.2651 'International Tables Vol C Tables 4.2.6.8 and 6.1.1.4'

loop_
_geom_angle_atom_site_label_1
_geom_angle_atom_site_label_2
_geom_angle_atom_site_label_3
_geom_angle_site_symmetry_1
_geom_angle_site_symmetry_3
_geom_angle
_geom_angle_publ_flag
O1 C1 O2 . . 123.5(3) ?
O1 C1 C2 . . 117.9(3) ?
O2 C1 C2 . . 118.6(3) ?
C7 C2 C3 . . 118.9(3) ?
C7 C2 C1 . . 122.8(3) ?
C3 C2 C1 . . 118.3(3) ?
C4 C3 C2 . . 120.3(4) ?
C4 C3 H3 . . 119.8 ?
C2 C3 H3 . . 119.8 ?
C3 C4 C5 . . 121.1(3) ?
C3 C4 H4 . . 119.5 ?
C5 C4 H4 . . 119.5 ?
C4 C5 C6 . . 118.8(3) ?
C4 C5 C8 . . 119.9(3) ?
C6 C5 C8 . . 121.2(3) ?
C7 C6 C5 . . 120.6(3) ?
C7 C6 H6 . . 119.7 ?
C5 C6 H6 . . 119.7 ?
C6 C7 C2 . . 120.3(3) ?
C6 C7 H7 . . 119.9 ?
C2 C7 H7 . . 119.9 ?
O3 C8 O4 . . 125.7(4) ?
O3 C8 C5 . . 116.9(3) ?
O4 C8 C5 . . 117.4(3) ?
O5 C9 C10 . . 108.7(3) ?
O5 C9 H9A . . 110.0 ?
C10 C9 H9A . . 110.0 ?
O5 C9 H9B . . 110.0 ?
C10 C9 H9B . . 110.0 ?
H9A C9 H9B . . 108.3 ?
N1 C10 C9 . . 108.8(3) ?
N1 C10 H10A . . 109.9 ?
C9 C10 H10A . . 109.9 ?
N1 C10 H10B . . 109.9 ?
C9 C10 H10B . . 109.9 ?
H10A C10 H10B . . 108.3 ?
N1 C11 C12 . . 113.7(3) ?
N1 C11 H11A . . 108.8 ?
C12 C11 H11A . . 108.8 ?
N1 C11 H11B . . 108.8 ?
C12 C11 H11B . . 108.8 ?
H11A C11 H11B . . 107.7 ?
O6 C12 C11 . . 111.3(3) ?
O6 C12 H12A . . 109.4 ?
C11 C12 H12A . . 109.4 ?
O6 C12 H12B . . 109.4 ?
C11 C12 H12B . . 109.4 ?
H12A C12 H12B . . 108.0 ?
N1 C13 C14 . . 109.3(3) ?
N1 C13 H13A . . 109.8 ?
C14 C13 H13A . . 109.8 ?
N1 C13 H13B . . 109.8 ?
C14 C13 H13B . . 109.8 ?
H13A C13 H13B . . 108.3 ?
O7 C14 C13 . . 110.2(3) ?
O7 C14 H14A . . 109.6 ?
C13 C14 H14A . . 109.6 ?
O7 C14 H14B . . 109.6 ?
C13 C14 H14B . . 109.6 ?
H14A C14 H14B . . 108.1 ?
C13 N1 C11 . . 111.6(3) ?
C13 N1 C10 . . 111.9(3) ?
C11 N1 C10 . . 111.6(3) ?
C13 N1 Cu2 . . 104.7(2) ?
C11 N1 Cu2 . . 112.4(2) ?
C10 N1 Cu2 . . 104.2(2) ?
C1 O1 Cu1 . 2_657 135.1(2) ?
C8 O3 Cu2 . . 125.5(2) ?
C8 O4 Cu1 . . 134.1(3) ?
C9 O5 Cu2 . . 109.9(2) ?
C9 O5 Cu1 . . 121.0(2) ?
Cu2 O5 Cu1 . . 107.11(12) ?
C12 O6 Cu2 . . 98.2(2) ?
C12 O6 H01 . . 103(3) ?
Cu2 O6 H01 . . 121(3) ?
C14 O7 Cu2 . . 109.5(2) ?
C14 O7 H02 . . 109(3) ?
Cu2 O7 H02 . . 99(3) ?
O5 Cu1 O5 . 3_657 180.0 n
O5 Cu1 O4 . . 87.610(10) y
O5 Cu1 O4 3_657 . 92.390(10) n
O5 Cu1 O4 . 3_657 92.390(10) n
O5 Cu1 O4 3_657 3_657 87.610(10) n
O4 Cu1 O4 . 3_657 180.0 n
O5 Cu1 O1 . 2_647 98.17(9) y
O5 Cu1 O1 3_657 2_647 81.83(9) n
O4 Cu1 O1 . 2_647 91.340(10) y
O4 Cu1 O1 3_657 2_647 88.660(10) n
O5 Cu1 O1 . 4_565 81.83(9) n
O5 Cu1 O1 3_657 4_565 98.17(9) n
O4 Cu1 O1 . 4_565 88.660(10) n
O4 Cu1 O1 3_657 4_565 91.340(10) n
O1 Cu1 O1 2_647 4_565 180.0 n
O3 Cu2 O5 . . 98.640(10) y
O3 Cu2 N1 . . 171.600(10) y
O5 Cu2 N1 . . 87.200(10) y
O3 Cu2 O7 . . 91.210(10) y
O5 Cu2 O7 . . 159.140(10) y
N1 Cu2 O7 . . 85.240(10) y
O3 Cu2 O6 . . 91.330(10) y
O5 Cu2 O6 . . 109.800(10) y
N1 Cu2 O6 . . 80.960(10) y
O7 Cu2 O6 . . 88.170(10) y

loop_
_geom_bond_atom_site_label_1
_geom_bond_atom_site_label_2
_geom_bond_site_symmetry_2
_geom_bond_distance
_geom_bond_publ_flag
C1 O1 . 1.250(4) ?
C1 O2 . 1.273(4) ?
C1 C2 . 1.492(5) ?
C2 C7 . 1.399(5) ?
C2 C3 . 1.404(5) ?
C3 C4 . 1.374(5) ?
C3 H3 . 0.9300 ?
C4 C5 . 1.393(5) ?
C4 H4 . 0.9300 ?
C5 C6 . 1.398(5) ?
C5 C8 . 1.495(5) ?
C6 C7 . 1.385(5) ?
C6 H6 . 0.9300 ?
C7 H7 . 0.9300 ?
C8 O3 . 1.257(4) ?
C8 O4 . 1.264(4) ?
C9 O5 . 1.421(4) ?
C9 C10 . 1.514(6) ?
C9 H9A . 0.9700 ?
C9 H9B . 0.9700 ?
C10 N1 . 1.496(4) ?
C10 H10A . 0.9700 ?
C10 H10B . 0.9700 ?
C11 N1 . 1.494(5) ?
C11 C12 . 1.515(6) ?
C11 H11A . 0.9700 ?
C11 H11B . 0.9700 ?
C12 O6 . 1.421(5) ?
C12 H12A . 0.9700 ?
C12 H12B . 0.9700 ?
C13 N1 . 1.489(5) ?
C13 C14 . 1.522(5) ?
C13 H13A . 0.9700 ?
C13 H13B . 0.9700 ?
C14 O7 . 1.437(4) ?
C14 H14A . 0.9700 ?
C14 H14B . 0.9700 ?
N1 Cu2 . 2.011(3) y
O1 Cu1 2_657 2.384(3) y
O3 Cu2 . 1.914(3) y
O4 Cu1 . 2.015(2) y
O5 Cu2 . 1.948(2) y
O5 Cu1 . 1.954(3) y
O6 Cu2 . 2.401(3) y
O6 H01 . 0.898(2) ?
O7 Cu2 . 2.057(3) y
O7 H02 . 0.895(2) ?

loop_
_geom_hbond_atom_site_label_D
_geom_hbond_atom_site_label_H
_geom_hbond_atom_site_label_A
_geom_hbond_site_symmetry_A
_geom_hbond_distance_DH
_geom_hbond_distance_HA
_geom_hbond_distance_DA
_geom_hbond_angle_DHA
_geom_hbond_publ_flag
O6 H01 O2 3_658 0.898(2) 1.84(2) 2.709(4) 161(4) yes
O7 H02 O2 4_565 0.895(2) 1.736(2) 2.630(4) 177(4) yes

loop_
_geom_torsion_atom_site_label_1
_geom_torsion_atom_site_label_2
_geom_torsion_atom_site_label_3
_geom_torsion_atom_site_label_4
_geom_torsion_site_symmetry_4
_geom_torsion
O1 C1 C2 C7 . 158.2(4)
O2 C1 C2 C7 . -22.9(5)
O1 C1 C2 C3 . -22.5(5)
O2 C1 C2 C3 . 156.4(4)
C7 C2 C3 C4 . 1.6(6)
C1 C2 C3 C4 . -177.7(4)
C2 C3 C4 C5 . 0.6(6)
C3 C4 C5 C6 . -2.5(6)
C3 C4 C5 C8 . 172.6(3)
C4 C5 C6 C7 . 2.3(6)
C8 C5 C6 C7 . -172.7(3)
C5 C6 C7 C2 . -0.2(6)
C3 C2 C7 C6 . -1.8(6)
C1 C2 C7 C6 . 177.5(3)
C4 C5 C8 O3 . -170.8(3)
C6 C5 C8 O3 . 4.2(5)
C4 C5 C8 O4 . 6.7(5)
C6 C5 C8 O4 . -178.3(4)
O5 C9 C10 N1 . -51.6(4)
N1 C11 C12 O6 . 51.3(4)
N1 C13 C14 O7 . 48.5(4)
C14 C13 N1 C11 . 75.3(4)
C14 C13 N1 C10 . -158.8(3)
C14 C13 N1 Cu2 . -46.6(3)
C12 C11 N1 C13 . -136.3(3)
C12 C11 N1 C10 . 97.6(4)
C12 C11 N1 Cu2 . -19.1(4)
C9 C10 N1 C13 . 152.5(3)
C9 C10 N1 C11 . -81.6(4)
C9 C10 N1 Cu2 . 39.9(3)
O2 C1 O1 Cu1 2_657 133.6(3)
C2 C1 O1 Cu1 2_657 -47.6(5)
O4 C8 O3 Cu2 . -4.6(6)
C5 C8 O3 Cu2 . 172.7(2)
O3 C8 O4 Cu1 . 13.7(6)
C5 C8 O4 Cu1 . -163.5(3)
C10 C9 O5 Cu2 . 35.9(3)
C10 C9 O5 Cu1 . -89.7(3)
C11 C12 O6 Cu2 . -48.8(3)
C13 C14 O7 Cu2 . -24.7(3)

_cod_database_fobs_code 2021319
